data_1559075
loop_
_publ_author_name
'Wang, Shujing'
'Han, Heguo'
'Han, Yuyang'

_publ_section_title
;
 Diaquabis(4-ferrocenyl-1,1,1-trifluoro-4-oxobutan-2-olato)cobalt(II)
;
_journal_coeditor_code HB4360
_journal_issue 9
_journal_name_full IUCrData
_journal_page_first x201240
_journal_paper_doi 10.1107/S2414314620012407
_journal_volume 5
_journal_year 2020
_chemical_formula_iupac '[Co Fe2 (C5 H5)2 (C9 H5 F3 O2)2 (H2 O1)2]'
_chemical_formula_moiety 'C28 H24 Co F6 Fe2 O6'
_chemical_formula_sum 'C28 H24 Co F6 Fe2 O6'
_chemical_formula_weight 741.10
_chemical_name_systematic
;
Diaquabis(4-ferrocenyl-1,1,1-trifluoro-4-oxobutan-2-olato)cobalt(II)
;
_space_group_crystal_system triclinic
_space_group_IT_number 2
_space_group_name_Hall '-P 1'
_space_group_name_H-M_alt 'P -1'
_atom_sites_solution_hydrogens mixed
_atom_sites_solution_primary iterative
_audit_creation_method
;
Olex2 1.2
(compiled 2018.05.29 svn.r3508 for OlexSys, GUI svn.r5506)
;
_cell_angle_alpha 70.67(3)
_cell_angle_beta 82.88(3)
_cell_angle_gamma 80.46(3)
_cell_formula_units_Z 2
_cell_length_a 7.725(3)
_cell_length_b 12.721(3)
_cell_length_c 14.609(4)
_cell_measurement_reflns_used 1567
_cell_measurement_temperature 298.15
_cell_measurement_theta_max 27.14
_cell_measurement_theta_min 2.21
_cell_volume 1332.3(8)
_computing_cell_refinement
;
X-AREA (Stoe & Cie, 2018)
;
_computing_data_collection
;
X-AREA (Stoe & Cie, 2018)
;
_computing_data_reduction
;
X-AREA (Stoe & Cie, 2018)
;
_computing_molecular_graphics
;
<i>OLEX2</i> (Dolomanov <i>et al.</i>,  2009)
;
_computing_publication_material
;
<i>OLEX2</i> (Dolomanov <i>et al.</i>,  2009)
;
_computing_structure_refinement
;
ShelXL (Sheldrick, 2015)
;
_computing_structure_solution
;
<i>olex2.solve</i> (Bourhis <i>et al.</i>,  2015)
;
_diffrn_ambient_temperature 298.15
_diffrn_detector_area_resol_mean 5.81
_diffrn_measured_fraction_theta_full 0.972
_diffrn_measured_fraction_theta_max 0.949
_diffrn_measurement_device_type 'Stoe Stadivari'
_diffrn_measurement_method 'rotation method, \w scans'
_diffrn_radiation_type CuK\a
_diffrn_radiation_wavelength 1.54186
_diffrn_reflns_av_R_equivalents 0.0314
_diffrn_reflns_av_unetI/netI 0.0460
_diffrn_reflns_limit_h_max 8
_diffrn_reflns_limit_h_min -9
_diffrn_reflns_limit_k_max 12
_diffrn_reflns_limit_k_min -15
_diffrn_reflns_limit_l_max 17
_diffrn_reflns_limit_l_min -14
_diffrn_reflns_number 10376
_diffrn_reflns_theta_full 67.686
_diffrn_reflns_theta_max 69.792
_diffrn_reflns_theta_min 3.215
_exptl_absorpt_coefficient_mu 14.223
_exptl_absorpt_correction_T_max 1
_exptl_absorpt_correction_T_min 0.791
_exptl_absorpt_correction_type multi-scan
_exptl_absorpt_process_details
;
(<i>X-AREA</i>; Stoe & Cie, 2018)
;
_exptl_crystal_colour black
_exptl_crystal_density_diffrn 1.847
_exptl_crystal_description block
_exptl_crystal_F_000 746
_exptl_crystal_size_max 0.30
_exptl_crystal_size_mid 0.20
_exptl_crystal_size_min 0.10
_refine_diff_density_max 0.879
_refine_diff_density_min -0.427
_refine_ls_extinction_method none
_refine_ls_goodness_of_fit_ref 1.050
_refine_ls_hydrogen_treatment mixed
_refine_ls_matrix_type full
_refine_ls_number_parameters 404
_refine_ls_number_reflns 4786
_refine_ls_number_restraints 4
_refine_ls_restrained_S_all 1.050
_refine_ls_R_factor_all 0.0700
_refine_ls_R_factor_gt 0.0485
_refine_ls_shift/su_max 0.000
_refine_ls_shift/su_mean 0.000
_refine_ls_structure_factor_coef Fsqd
_refine_ls_weighting_details 'w=1/[\s^2^(Fo^2^)+(0.0684P)^2^+2.1404P] where P=(Fo^2^+2Fc^2^)/3'
_refine_ls_weighting_scheme calc
_refine_ls_wR_factor_gt 0.1138
_refine_ls_wR_factor_ref 0.1273
_reflns_number_gt 3741
_reflns_number_total 4786
_reflns_threshold_expression 'I > 2\s(I)'
_cod_data_source_file hb4360sup1.cif
_cod_data_source_block I
_cod_database_code 1559075
_shelx_space_group_comment
;
The symmetry employed for this shelxl refinement is uniquely defined
by the following loop, which should always be used as a source of
symmetry information in preference to the above space-group names.
They are only intended as comments.
;
_shelx_estimated_absorpt_t_min 0.105
_shelx_estimated_absorpt_t_max 0.341

loop_
_space_group_symop_operation_xyz
'x, y, z'
'-x, -y, -z'

loop_
_atom_site_type_symbol
_atom_site_label
_atom_site_fract_x
_atom_site_fract_y
_atom_site_fract_z
_atom_site_U_iso_or_equiv
_atom_site_adp_type
_atom_site_calc_flag
_atom_site_occupancy
_atom_site_disorder_assembly
_atom_site_disorder_group
Fe Fe1 1.04875(9) 0.97569(6) 0.25193(5) 0.01775(18) Uani d 1 . .
Co Co1 0.75176(9) 0.59847(6) 0.40437(5) 0.01579(18) Uani d 1 . .
Fe Fe2 0.41805(9) 0.68982(6) 0.06889(5) 0.01960(19) Uani d 1 . .
F F1 1.1799(4) 0.3465(2) 0.2975(2) 0.0325(7) Uani d 1 . .
O O4 0.5761(4) 0.6874(2) 0.4767(2) 0.0187(7) Uani d 1 . .
O O3 0.9383(4) 0.6985(2) 0.4060(2) 0.0169(6) Uani d 1 . .
O O6 0.8032(4) 0.4822(3) 0.5508(2) 0.0187(7) Uani d 1 . .
O O2 0.7000(4) 0.6910(2) 0.2635(2) 0.0184(7) Uani d 1 . .
F F3 1.0466(4) 0.3623(3) 0.1729(2) 0.0385(8) Uani d 1 . .
O O1 0.9307(4) 0.4897(3) 0.3551(2) 0.0194(7) Uani d 1 . .
O O5 0.5584(4) 0.5023(3) 0.3964(2) 0.0198(7) Uani d 1 . .
F F2 0.9375(4) 0.2795(2) 0.3160(2) 0.0413(8) Uani d 1 . .
F F6 0.3060(4) 0.8234(3) 0.5387(2) 0.0476(9) Uani d 1 . .
F F4 0.4611(4) 0.7265(3) 0.6544(2) 0.0484(9) Uani d 1 . .
F F5 0.4848(5) 0.8988(3) 0.5881(3) 0.0724(14) Uani d 1 . .
C C1 0.9093(6) 0.7927(4) 0.4211(3) 0.0163(9) Uani d 1 . .
C C2 0.9182(6) 0.4767(4) 0.2728(3) 0.0183(9) Uani d 1 . .
C C3 1.0453(6) 0.8669(4) 0.3887(3) 0.0172(9) Uani d 1 . .
C C4 0.7257(6) 0.6514(4) 0.1939(3) 0.0191(10) Uani d 1 . .
C C5 1.0342(6) 0.9798(4) 0.3894(3) 0.0202(10) Uani d 1 . .
H H5 0.941577 1.017422 0.418284 0.024 Uiso calc 1 . .
C C6 1.2095(6) 0.8433(4) 0.3352(3) 0.0198(10) Uani d 1 . .
H H6 1.251640 0.776175 0.322669 0.024 Uiso calc 1 . .
C C7 0.7500(6) 0.8293(4) 0.4712(3) 0.0202(10) Uani d 1 . .
H H7 0.743876 0.895536 0.486151 0.024 Uiso calc 1 . .
C C8 1.1867(6) 1.0247(4) 0.3391(3) 0.0236(10) Uani d 1 . .
H H8 1.212122 1.096675 0.329570 0.028 Uiso calc 1 . .
C C9 0.3371(7) 0.5597(4) 0.1828(4) 0.0262(11) Uani d 1 . .
H H9 0.395210 0.524102 0.239319 0.031 Uiso calc 1 . .
C C10 0.4641(6) 0.8072(4) 0.5688(3) 0.0228(10) Uani d 1 . .
C C11 1.2949(6) 0.9415(4) 0.3053(3) 0.0228(10) Uani d 1 . .
H H11 1.403062 0.949758 0.269770 0.027 Uiso calc 1 . .
C C12 0.6081(6) 0.7719(4) 0.4979(3) 0.0177(9) Uani d 1 . .
C C13 1.0207(6) 0.3657(4) 0.2642(3) 0.0233(10) Uani d 1 . .
C C14 0.5571(7) 0.7789(4) -0.0537(3) 0.0265(11) Uani d 1 . .
H H14 0.545588 0.783420 -0.117552 0.032 Uiso calc 1 . .
C C15 0.6490(6) 0.7205(4) 0.1018(3) 0.0200(10) Uani d 1 . .
C C16 0.5181(6) 0.8177(4) 0.0915(3) 0.0217(10) Uani d 1 . .
H H16 0.477551 0.851307 0.139181 0.026 Uiso calc 1 . .
C C17 0.6710(6) 0.6982(4) 0.0107(3) 0.0237(10) Uani d 1 . .
H H17 0.747661 0.640105 -0.003396 0.028 Uiso calc 1 . .
C C18 0.8253(6) 0.5450(4) 0.1969(3) 0.0211(10) Uani d 1 . .
H H18 0.826535 0.520855 0.143234 0.025 Uiso calc 1 . .
C C19 0.2517(7) 0.6062(4) 0.0283(4) 0.0298(12) Uani d 1 . .
H H19 0.244149 0.606406 -0.034824 0.036 Uiso calc 1 . .
C C20 0.3657(7) 0.5287(4) 0.0976(4) 0.0291(11) Uani d 1 . .
H H20 0.444283 0.468764 0.088103 0.035 Uiso calc 1 . .
C C21 0.2064(6) 0.6533(4) 0.1682(4) 0.0274(11) Uani d 1 . .
H H21 0.162300 0.689881 0.213413 0.033 Uiso calc 1 . .
C C22 0.1531(7) 0.6822(4) 0.0725(4) 0.0302(12) Uani d 1 . .
H H22 0.067918 0.741102 0.044001 0.036 Uiso calc 1 . .
C C23 0.4620(7) 0.8529(4) -0.0039(4) 0.0279(11) Uani d 1 . .
H H23 0.377786 0.913761 -0.029743 0.034 Uiso calc 1 . .
C C24 1.0143(9) 0.9500(5) 0.1257(4) 0.0403(15) Uani d 1 . .
H H24 1.073099 0.891183 0.104610 0.048 Uiso calc 1 . .
C C25 0.8582(8) 0.9484(5) 0.1816(4) 0.0435(16) Uani d 1 . .
H H25 0.792024 0.888831 0.204026 0.052 Uiso calc 1 . .
C C26 0.8148(8) 1.0523(6) 0.1993(4) 0.0488(18) Uani d 1 . .
H H26 0.716692 1.073614 0.236117 0.059 Uiso calc 1 . .
C C27 1.0699(9) 1.0535(6) 0.1059(4) 0.0450(16) Uani d 1 . .
H H27 1.171731 1.076386 0.068628 0.054 Uiso calc 1 . .
C C28 0.9490(10) 1.1174(5) 0.1505(4) 0.0504(19) Uani d 1 . .
H H28 0.955198 1.190510 0.148564 0.061 Uiso calc 1 . .
H H6A 0.867(6) 0.417(3) 0.556(4) 0.036(16) Uiso d 1 . .
H H5A 0.445(4) 0.530(5) 0.403(5) 0.06(2) Uiso d 1 . .
H H5B 0.563(7) 0.434(2) 0.438(3) 0.037(16) Uiso d 1 . .
H H6B 0.847(7) 0.513(5) 0.588(4) 0.042(17) Uiso d 1 . .

loop_
_atom_site_aniso_label
_atom_site_aniso_U_11
_atom_site_aniso_U_22
_atom_site_aniso_U_33
_atom_site_aniso_U_12
_atom_site_aniso_U_13
_atom_site_aniso_U_23
Fe1 0.0234(4) 0.0162(4) 0.0139(4) -0.0039(3) -0.0056(3) -0.0031(3)
Co1 0.0160(4) 0.0165(4) 0.0152(4) -0.0017(3) -0.0038(3) -0.0047(3)
Fe2 0.0224(4) 0.0207(4) 0.0158(4) -0.0050(3) -0.0057(3) -0.0033(3)
F1 0.0244(15) 0.0303(16) 0.0402(17) 0.0054(12) -0.0077(13) -0.0103(13)
O4 0.0176(16) 0.0186(16) 0.0195(16) -0.0010(13) -0.0026(12) -0.0057(13)
O3 0.0177(15) 0.0132(15) 0.0192(16) 0.0002(12) -0.0047(12) -0.0043(13)
O6 0.0207(17) 0.0171(16) 0.0180(16) 0.0002(13) -0.0062(13) -0.0048(13)
O2 0.0219(16) 0.0174(15) 0.0164(16) -0.0025(13) -0.0029(13) -0.0054(13)
F3 0.0487(19) 0.0396(18) 0.0304(16) 0.0089(15) -0.0063(14) -0.0211(14)
O1 0.0194(16) 0.0218(16) 0.0174(16) -0.0016(13) -0.0033(13) -0.0065(13)
O5 0.0191(17) 0.0212(17) 0.0193(17) -0.0050(14) -0.0031(13) -0.0050(14)
F2 0.0389(18) 0.0229(16) 0.060(2) -0.0096(13) 0.0134(16) -0.0146(15)
F6 0.0221(16) 0.088(3) 0.0292(17) 0.0146(16) -0.0079(13) -0.0228(17)
F4 0.0391(19) 0.068(2) 0.0193(16) 0.0164(17) -0.0001(13) -0.0002(15)
F5 0.063(2) 0.067(3) 0.114(4) -0.036(2) 0.053(2) -0.072(3)
C1 0.021(2) 0.017(2) 0.009(2) 0.0005(18) -0.0063(17) -0.0013(17)
C2 0.019(2) 0.020(2) 0.020(2) -0.0068(19) 0.0022(18) -0.0101(19)
C3 0.014(2) 0.022(2) 0.015(2) -0.0014(18) -0.0052(17) -0.0035(18)
C4 0.020(2) 0.022(2) 0.017(2) -0.0081(19) -0.0056(18) -0.0047(19)
C5 0.027(2) 0.020(2) 0.016(2) 0.0002(19) -0.0092(19) -0.0069(19)
C6 0.021(2) 0.022(2) 0.017(2) 0.0020(19) -0.0075(18) -0.0065(19)
C7 0.023(2) 0.019(2) 0.020(2) -0.0018(19) -0.0012(18) -0.0093(19)
C8 0.031(3) 0.021(2) 0.023(2) -0.010(2) -0.008(2) -0.006(2)
C9 0.033(3) 0.022(2) 0.022(2) -0.012(2) -0.005(2) 0.000(2)
C10 0.021(2) 0.024(2) 0.025(3) 0.000(2) -0.0023(19) -0.011(2)
C11 0.019(2) 0.032(3) 0.019(2) -0.008(2) -0.0031(18) -0.006(2)
C12 0.018(2) 0.016(2) 0.017(2) 0.0064(18) -0.0060(18) -0.0063(18)
C13 0.022(2) 0.025(2) 0.024(2) -0.003(2) 0.0011(19) -0.009(2)
C14 0.032(3) 0.029(3) 0.017(2) -0.010(2) -0.006(2) -0.001(2)
C15 0.021(2) 0.022(2) 0.018(2) -0.0063(19) -0.0060(18) -0.0040(19)
C16 0.027(2) 0.016(2) 0.022(2) -0.0074(19) -0.003(2) -0.0024(19)
C17 0.022(2) 0.031(3) 0.019(2) -0.009(2) -0.0016(19) -0.007(2)
C18 0.025(2) 0.023(2) 0.019(2) -0.0030(19) -0.0049(19) -0.010(2)
C19 0.034(3) 0.035(3) 0.024(3) -0.019(2) -0.007(2) -0.007(2)
C20 0.036(3) 0.022(3) 0.031(3) -0.011(2) -0.004(2) -0.007(2)
C21 0.026(3) 0.034(3) 0.023(2) -0.013(2) 0.002(2) -0.008(2)
C22 0.028(3) 0.035(3) 0.027(3) -0.008(2) -0.008(2) -0.004(2)
C23 0.030(3) 0.021(2) 0.027(3) -0.010(2) -0.012(2) 0.007(2)
C24 0.070(4) 0.030(3) 0.022(3) 0.017(3) -0.026(3) -0.014(2)
C25 0.051(4) 0.045(4) 0.033(3) -0.024(3) -0.028(3) 0.008(3)
C26 0.030(3) 0.081(5) 0.024(3) 0.019(3) -0.014(2) -0.010(3)
C27 0.053(4) 0.058(4) 0.019(3) -0.021(3) -0.009(3) 0.003(3)
C28 0.102(6) 0.018(3) 0.035(3) 0.000(3) -0.047(4) -0.002(2)

loop_
_atom_type_symbol
_atom_type_description
_atom_type_scat_dispersion_real
_atom_type_scat_dispersion_imag
_atom_type_scat_source
C C 0.0181 0.0091 'International Tables Vol C Tables 4.2.6.8 and 6.1.1.4'
H H 0.0000 0.0000 'International Tables Vol C Tables 4.2.6.8 and 6.1.1.4'
Co Co -2.3653 3.6143 'International Tables Vol C Tables 4.2.6.8 and 6.1.1.4'
F F 0.0727 0.0534 'International Tables Vol C Tables 4.2.6.8 and 6.1.1.4'
Fe Fe -1.1336 3.1974 'International Tables Vol C Tables 4.2.6.8 and 6.1.1.4'
O O 0.0492 0.0322 'International Tables Vol C Tables 4.2.6.8 and 6.1.1.4'

loop_
_geom_angle_atom_site_label_1
_geom_angle_atom_site_label_2
_geom_angle_atom_site_label_3
_geom_angle_site_symmetry_1
_geom_angle_site_symmetry_3
_geom_angle
_geom_angle_publ_flag
C3 Fe1 C6 . . 41.69(17) ?
C3 Fe1 C8 . . 68.92(18) ?
C3 Fe1 C11 . . 68.98(17) ?
C3 Fe1 C24 . . 129.2(2) ?
C3 Fe1 C25 . . 108.7(2) ?
C3 Fe1 C27 . . 167.1(2) ?
C3 Fe1 C28 . . 151.3(3) ?
C5 Fe1 C3 . . 41.46(18) ?
C5 Fe1 C6 . . 69.37(18) ?
C5 Fe1 C8 . . 40.50(19) ?
C5 Fe1 C11 . . 68.30(19) ?
C5 Fe1 C24 . . 166.2(2) ?
C5 Fe1 C25 . . 128.1(2) ?
C5 Fe1 C26 . . 106.1(2) ?
C5 Fe1 C27 . . 150.9(2) ?
C5 Fe1 C28 . . 116.8(2) ?
C6 Fe1 C8 . . 68.35(19) ?
C6 Fe1 C11 . . 40.50(18) ?
C8 Fe1 C11 . . 40.20(19) ?
C24 Fe1 C6 . . 110.3(2) ?
C24 Fe1 C8 . . 153.1(2) ?
C24 Fe1 C11 . . 121.0(2) ?
C25 Fe1 C6 . . 120.4(2) ?
C25 Fe1 C8 . . 165.0(3) ?
C25 Fe1 C11 . . 154.1(2) ?
C25 Fe1 C24 . . 39.4(3) ?
C25 Fe1 C27 . . 66.7(2) ?
C26 Fe1 C3 . . 117.4(2) ?
C26 Fe1 C6 . . 153.2(3) ?
C26 Fe1 C8 . . 126.1(2) ?
C26 Fe1 C11 . . 164.1(3) ?
C26 Fe1 C24 . . 67.6(2) ?
C26 Fe1 C25 . . 40.7(3) ?
C26 Fe1 C27 . . 67.6(3) ?
C26 Fe1 C28 . . 40.8(3) ?
C27 Fe1 C6 . . 129.1(2) ?
C27 Fe1 C8 . . 118.8(2) ?
C27 Fe1 C11 . . 109.6(2) ?
C27 Fe1 C24 . . 39.7(2) ?
C28 Fe1 C6 . . 165.2(3) ?
C28 Fe1 C8 . . 106.9(2) ?
C28 Fe1 C11 . . 127.1(2) ?
C28 Fe1 C24 . . 67.2(2) ?
C28 Fe1 C25 . . 67.7(2) ?
C28 Fe1 C27 . . 39.8(3) ?
O4 Co1 O3 . . 88.20(12) ?
O4 Co1 O6 . . 84.49(12) ?
O4 Co1 O2 . . 99.68(12) ?
O4 Co1 O5 . . 91.75(12) ?
O3 Co1 O6 . . 93.19(11) ?
O3 Co1 O5 . . 177.31(12) ?
O2 Co1 O3 . . 92.11(12) ?
O2 Co1 O6 . . 173.36(12) ?
O2 Co1 O5 . . 85.25(12) ?
O1 Co1 O4 . . 170.17(12) ?
O1 Co1 O3 . . 93.61(12) ?
O1 Co1 O6 . . 85.76(12) ?
O1 Co1 O2 . . 89.91(12) ?
O1 Co1 O5 . . 86.89(13) ?
O5 Co1 O6 . . 89.48(12) ?
C9 Fe2 C14 . . 161.3(2) ?
C9 Fe2 C16 . . 121.12(19) ?
C9 Fe2 C19 . . 68.09(19) ?
C9 Fe2 C20 . . 40.3(2) ?
C9 Fe2 C21 . . 40.1(2) ?
C9 Fe2 C22 . . 67.8(2) ?
C9 Fe2 C23 . . 156.4(2) ?
C14 Fe2 C22 . . 122.4(2) ?
C14 Fe2 C23 . . 40.7(2) ?
C15 Fe2 C9 . . 106.95(19) ?
C15 Fe2 C14 . . 68.69(18) ?
C15 Fe2 C16 . . 41.35(18) ?
C15 Fe2 C17 . . 41.26(18) ?
C15 Fe2 C19 . . 157.4(2) ?
C15 Fe2 C20 . . 121.1(2) ?
C15 Fe2 C21 . . 123.60(19) ?
C15 Fe2 C22 . . 160.5(2) ?
C15 Fe2 C23 . . 68.74(19) ?
C16 Fe2 C14 . . 68.40(19) ?
C16 Fe2 C19 . . 160.3(2) ?
C16 Fe2 C20 . . 156.71(19) ?
C16 Fe2 C21 . . 107.2(2) ?
C16 Fe2 C22 . . 123.9(2) ?
C16 Fe2 C23 . . 40.34(18) ?
C17 Fe2 C9 . . 124.7(2) ?
C17 Fe2 C14 . . 40.23(19) ?
C17 Fe2 C16 . . 69.0(2) ?
C17 Fe2 C19 . . 122.1(2) ?
C17 Fe2 C20 . . 108.1(2) ?
C17 Fe2 C21 . . 160.95(19) ?
C17 Fe2 C22 . . 157.2(2) ?
C17 Fe2 C23 . . 68.3(2) ?
C19 Fe2 C14 . . 108.5(2) ?
C19 Fe2 C20 . . 40.9(2) ?
C19 Fe2 C21 . . 67.7(2) ?
C19 Fe2 C22 . . 40.1(2) ?
C19 Fe2 C23 . . 124.7(2) ?
C20 Fe2 C14 . . 125.2(2) ?
C20 Fe2 C21 . . 67.6(2) ?
C20 Fe2 C22 . . 67.9(2) ?
C20 Fe2 C23 . . 161.9(2) ?
C21 Fe2 C14 . . 157.4(2) ?
C21 Fe2 C22 . . 40.35(19) ?
C21 Fe2 C23 . . 121.6(2) ?
C23 Fe2 C22 . . 108.1(2) ?
C12 O4 Co1 . . 124.6(3) ?
C1 O3 Co1 . . 127.0(3) ?
Co1 O6 H6A . . 118(4) ?
Co1 O6 H6B . . 114(4) ?
H6A O6 H6B . . 108(5) ?
C4 O2 Co1 . . 123.8(3) ?
C2 O1 Co1 . . 120.9(3) ?
Co1 O5 H5A . . 119(4) ?
Co1 O5 H5B . . 116(4) ?
H5A O5 H5B . . 103(6) ?
O3 C1 C3 . . 118.7(4) ?
O3 C1 C7 . . 123.3(4) ?
C7 C1 C3 . . 118.0(4) ?
O1 C2 C13 . . 112.7(4) ?
O1 C2 C18 . . 129.0(4) ?
C18 C2 C13 . . 118.2(4) ?
C1 C3 Fe1 . . 118.9(3) ?
C5 C3 Fe1 . . 69.1(2) ?
C5 C3 C1 . . 128.0(4) ?
C5 C3 C6 . . 107.0(4) ?
C6 C3 Fe1 . . 70.1(2) ?
C6 C3 C1 . . 124.4(4) ?
O2 C4 C15 . . 117.4(4) ?
O2 C4 C18 . . 125.1(4) ?
C18 C4 C15 . . 117.5(4) ?
Fe1 C5 H5 . . 125.2 ?
C3 C5 Fe1 . . 69.4(2) ?
C3 C5 H5 . . 125.6 ?
C8 C5 Fe1 . . 71.3(3) ?
C8 C5 C3 . . 108.7(4) ?
C8 C5 H5 . . 125.6 ?
Fe1 C6 H6 . . 126.5 ?
C3 C6 Fe1 . . 68.2(2) ?
C3 C6 H6 . . 126.2 ?
C11 C6 Fe1 . . 70.6(3) ?
C11 C6 C3 . . 107.5(4) ?
C11 C6 H6 . . 126.2 ?
C1 C7 H7 . . 118.3 ?
C12 C7 C1 . . 123.4(4) ?
C12 C7 H7 . . 118.3 ?
Fe1 C8 H8 . . 127.2 ?
C5 C8 Fe1 . . 68.2(2) ?
C5 C8 H8 . . 125.8 ?
C5 C8 C11 . . 108.4(4) ?
C11 C8 Fe1 . . 70.4(3) ?
C11 C8 H8 . . 125.8 ?
Fe2 C9 H9 . . 125.2 ?
C20 C9 Fe2 . . 70.3(3) ?
C20 C9 H9 . . 125.7 ?
C21 C9 Fe2 . . 70.4(3) ?
C21 C9 H9 . . 125.7 ?
C21 C9 C20 . . 108.6(4) ?
F6 C10 F4 . . 106.0(4) ?
F6 C10 F5 . . 107.2(4) ?
F6 C10 C12 . . 112.6(4) ?
F4 C10 C12 . . 110.2(4) ?
F5 C10 F4 . . 105.5(4) ?
F5 C10 C12 . . 114.9(4) ?
Fe1 C11 H11 . . 127.5 ?
C6 C11 Fe1 . . 68.9(2) ?
C6 C11 H11 . . 125.8 ?
C8 C11 Fe1 . . 69.4(3) ?
C8 C11 C6 . . 108.3(4) ?
C8 C11 H11 . . 125.8 ?
O4 C12 C7 . . 130.3(4) ?
O4 C12 C10 . . 112.4(4) ?
C7 C12 C10 . . 117.3(4) ?
F1 C13 F3 . . 106.3(4) ?
F1 C13 C2 . . 111.4(4) ?
F3 C13 C2 . . 113.7(4) ?
F2 C13 F1 . . 106.9(4) ?
F2 C13 F3 . . 107.2(4) ?
F2 C13 C2 . . 110.9(4) ?
Fe2 C14 H14 . . 126.8 ?
C17 C14 Fe2 . . 69.1(3) ?
C17 C14 H14 . . 125.9 ?
C17 C14 C23 . . 108.1(4) ?
C23 C14 Fe2 . . 69.7(3) ?
C23 C14 H14 . . 125.9 ?
C4 C15 Fe2 . . 120.1(3) ?
C16 C15 Fe2 . . 69.8(3) ?
C16 C15 C4 . . 124.5(4) ?
C17 C15 Fe2 . . 69.5(3) ?
C17 C15 C4 . . 128.0(4) ?
C17 C15 C16 . . 107.1(4) ?
Fe2 C16 H16 . . 126.4 ?
C15 C16 Fe2 . . 68.8(2) ?
C15 C16 H16 . . 126.0 ?
C23 C16 Fe2 . . 70.3(3) ?
C23 C16 C15 . . 108.0(4) ?
C23 C16 H16 . . 126.0 ?
Fe2 C17 H17 . . 126.0 ?
C14 C17 Fe2 . . 70.6(3) ?
C14 C17 C15 . . 108.6(4) ?
C14 C17 H17 . . 125.7 ?
C15 C17 Fe2 . . 69.2(3) ?
C15 C17 H17 . . 125.7 ?
C2 C18 C4 . . 124.5(4) ?
C2 C18 H18 . . 117.7 ?
C4 C18 H18 . . 117.7 ?
Fe2 C19 H19 . . 125.5 ?
C20 C19 Fe2 . . 69.7(3) ?
C20 C19 H19 . . 126.1 ?
C22 C19 Fe2 . . 70.4(3) ?
C22 C19 H19 . . 126.1 ?
C22 C19 C20 . . 107.8(4) ?
Fe2 C20 H20 . . 126.4 ?
C9 C20 Fe2 . . 69.5(3) ?
C9 C20 C19 . . 107.5(5) ?
C9 C20 H20 . . 126.3 ?
C19 C20 Fe2 . . 69.5(3) ?
C19 C20 H20 . . 126.3 ?
Fe2 C21 H21 . . 126.1 ?
C9 C21 Fe2 . . 69.5(3) ?
C9 C21 H21 . . 125.9 ?
C9 C21 C22 . . 108.1(5) ?
C22 C21 Fe2 . . 70.1(3) ?
C22 C21 H21 . . 125.9 ?
Fe2 C22 H22 . . 126.4 ?
C19 C22 Fe2 . . 69.5(3) ?
C19 C22 C21 . . 107.9(5) ?
C19 C22 H22 . . 126.0 ?
C21 C22 Fe2 . . 69.6(3) ?
C21 C22 H22 . . 126.0 ?
Fe2 C23 H23 . . 126.7 ?
C14 C23 Fe2 . . 69.6(3) ?
C14 C23 H23 . . 125.9 ?
C16 C23 Fe2 . . 69.4(3) ?
C16 C23 C14 . . 108.2(4) ?
C16 C23 H23 . . 125.9 ?
Fe1 C24 H24 . . 125.4 ?
C25 C24 Fe1 . . 70.3(3) ?
C25 C24 H24 . . 125.7 ?
C25 C24 C27 . . 108.5(5) ?
C27 C24 Fe1 . . 70.1(3) ?
C27 C24 H24 . . 125.7 ?
Fe1 C25 H25 . . 126.3 ?
C24 C25 Fe1 . . 70.4(3) ?
C24 C25 H25 . . 125.8 ?
C24 C25 C26 . . 108.4(5) ?
C26 C25 Fe1 . . 69.1(3) ?
C26 C25 H25 . . 125.8 ?
Fe1 C26 H26 . . 124.9 ?
C25 C26 Fe1 . . 70.2(3) ?
C25 C26 H26 . . 126.7 ?
C28 C26 Fe1 . . 69.8(3) ?
C28 C26 C25 . . 106.6(6) ?
C28 C26 H26 . . 126.7 ?
Fe1 C27 H27 . . 126.0 ?
C24 C27 Fe1 . . 70.1(3) ?
C24 C27 H27 . . 125.7 ?
C28 C27 Fe1 . . 69.8(3) ?
C28 C27 C24 . . 108.7(6) ?
C28 C27 H27 . . 125.7 ?
Fe1 C28 H28 . . 125.7 ?
C26 C28 Fe1 . . 69.4(3) ?
C26 C28 H28 . . 126.1 ?
C27 C28 Fe1 . . 70.4(3) ?
C27 C28 C26 . . 107.8(5) ?
C27 C28 H28 . . 126.1 ?

loop_
_geom_bond_atom_site_label_1
_geom_bond_atom_site_label_2
_geom_bond_site_symmetry_2
_geom_bond_distance
_geom_bond_publ_flag
Fe1 C3 . 2.019(4) ?
Fe1 C5 . 2.015(4) ?
Fe1 C6 . 2.046(4) ?
Fe1 C8 . 2.056(5) ?
Fe1 C11 . 2.069(5) ?
Fe1 C24 . 2.032(5) ?
Fe1 C25 . 2.031(5) ?
Fe1 C26 . 2.018(5) ?
Fe1 C27 . 2.032(5) ?
Fe1 C28 . 2.024(5) ?
Co1 O4 . 2.042(3) ?
Co1 O3 . 2.082(3) ?
Co1 O6 . 2.200(3) ?
Co1 O2 . 2.056(3) ?
Co1 O1 . 2.031(3) ?
Co1 O5 . 2.117(3) ?
Fe2 C9 . 2.040(5) ?
Fe2 C14 . 2.056(5) ?
Fe2 C15 . 2.033(4) ?
Fe2 C16 . 2.046(4) ?
Fe2 C17 . 2.037(5) ?
Fe2 C19 . 2.048(5) ?
Fe2 C20 . 2.050(5) ?
Fe2 C21 . 2.052(5) ?
Fe2 C22 . 2.059(5) ?
Fe2 C23 . 2.058(5) ?
F1 C13 . 1.334(5) ?
O4 C12 . 1.280(5) ?
O3 C1 . 1.267(5) ?
O6 H6A . 0.88(2) ?
O6 H6B . 0.89(2) ?
O2 C4 . 1.258(5) ?
F3 C13 . 1.338(5) ?
O1 C2 . 1.283(5) ?
O5 H5A . 0.89(2) ?
O5 H5B . 0.88(2) ?
F2 C13 . 1.324(6) ?
F6 C10 . 1.310(6) ?
F4 C10 . 1.330(6) ?
F5 C10 . 1.323(6) ?
C1 C3 . 1.459(6) ?
C1 C7 . 1.442(6) ?
C2 C13 . 1.536(6) ?
C2 C18 . 1.362(6) ?
C3 C5 . 1.428(6) ?
C3 C6 . 1.446(6) ?
C4 C15 . 1.475(6) ?
C4 C18 . 1.431(6) ?
C5 H5 . 0.9300 ?
C5 C8 . 1.409(7) ?
C6 H6 . 0.9300 ?
C6 C11 . 1.424(7) ?
C7 H7 . 0.9300 ?
C7 C12 . 1.363(6) ?
C8 H8 . 0.9300 ?
C8 C11 . 1.418(7) ?
C9 H9 . 0.9300 ?
C9 C20 . 1.408(7) ?
C9 C21 . 1.404(7) ?
C10 C12 . 1.540(6) ?
C11 H11 . 0.9300 ?
C14 H14 . 0.9300 ?
C14 C17 . 1.408(7) ?
C14 C23 . 1.431(7) ?
C15 C16 . 1.440(7) ?
C15 C17 . 1.434(6) ?
C16 H16 . 0.9300 ?
C16 C23 . 1.415(7) ?
C17 H17 . 0.9300 ?
C18 H18 . 0.9300 ?
C19 H19 . 0.9300 ?
C19 C20 . 1.430(7) ?
C19 C22 . 1.407(8) ?
C20 H20 . 0.9300 ?
C21 H21 . 0.9300 ?
C21 C22 . 1.418(7) ?
C22 H22 . 0.9300 ?
C23 H23 . 0.9300 ?
C24 H24 . 0.9300 ?
C24 C25 . 1.369(9) ?
C24 C27 . 1.381(8) ?
C25 H25 . 0.9300 ?
C25 C26 . 1.409(9) ?
C26 H26 . 0.9300 ?
C26 C28 . 1.408(10) ?
C27 H27 . 0.9300 ?
C27 C28 . 1.380(9) ?
C28 H28 . 0.9300 ?

loop_
_geom_hbond_atom_site_label_D
_geom_hbond_atom_site_label_H
_geom_hbond_atom_site_label_A
_geom_hbond_site_symmetry_A
_geom_hbond_distance_DH
_geom_hbond_distance_HA
_geom_hbond_distance_DA
_geom_hbond_angle_DHA
O5 H5A O6 2_666 0.89(4) 1.97(4) 2.797(5) 154(6)
O5 H5B O4 2_666 0.88(4) 2.01(4) 2.781(4) 146(5)
O6 H6A O3 2_766 0.88(4) 1.91(5) 2.739(5) 156(4)
O6 H6B O1 2_766 0.89(6) 1.99(6) 2.741(5) 141(5)
C25 H25 O2 . 0.93 2.57 3.467(7) 163
C28 H28 F3 1_565 0.93 2.55 3.449(8) 163

_cod_database_fobs_code 1559075
